data_4130605
loop_
_publ_author_name
'Krishna, Gamidi Rama'
'Devarapalli, Ramesh'
'Lal, Garima'
'Reddy, C. Malla'

_publ_section_title
;
 Mechanically Flexible Organic Crystals Achieved by Introducing Weak
 Interactions in Structure: Supramolecular Shape Synthons.
;
_journal_issue 41
_journal_name_full 'Journal of the American Chemical Society'
_journal_page_first 13561
_journal_page_last 13567
_journal_paper_doi 10.1021/jacs.6b05118
_journal_volume 138
_journal_year 2016
_chemical_formula_moiety 'C28 H18 N2 O4'
_chemical_formula_sum 'C28 H18 N2 O4'
_chemical_formula_weight 446.44
_chemical_name_common 'N,N-bis(p-methyl phenyl)-1,4,5,8-naphthalenediimide'
_space_group_IT_number 14
_space_group_name_Hall '-P 2ybc'
_space_group_name_H-M_alt 'P 1 21/c 1'
_symmetry_cell_setting monoclinic
_symmetry_space_group_name_H-M 'P 1 21/c 1'
_atom_sites_solution_hydrogens geom
_atom_sites_solution_primary direct
_atom_sites_solution_secondary difmap
_audit_creation_method SHELXL-97
_cell_angle_alpha 90.00
_cell_angle_beta 92.363(7)
_cell_angle_gamma 90.00
_cell_formula_units_Z 2
_cell_length_a 8.040(3)
_cell_length_b 4.3235(11)
_cell_length_c 29.008(9)
_cell_measurement_reflns_used 398
_cell_measurement_temperature 100(2)
_cell_measurement_theta_max 21.06
_cell_measurement_theta_min 2.81
_cell_volume 1007.5(6)
_computing_cell_refinement 'Bruker SAINT'
_computing_data_collection 'Bruker APEX2'
_computing_data_reduction 'Bruker SAINT'
_computing_molecular_graphics 'Bruker SHELXTL'
_computing_publication_material 'Bruker SHELXTL'
_computing_structure_refinement 'SHELXL-97 (Sheldrick, 2008)'
_computing_structure_solution 'SHELXS-97 (Sheldrick, 2008)'
_diffrn_ambient_temperature 100(2)
_diffrn_measured_fraction_theta_full 0.996
_diffrn_measured_fraction_theta_max 0.996
_diffrn_measurement_device_type 'Bruker Kappa APEX-II CCD DUO'
_diffrn_measurement_method '\ f and \ w scans'
_diffrn_radiation_monochromator graphite
_diffrn_radiation_source 'fine-focus sealed tube'
_diffrn_radiation_type MoK\a
_diffrn_radiation_wavelength 0.71073
_diffrn_reflns_av_R_equivalents 0.0899
_diffrn_reflns_av_sigmaI/netI 0.1121
_diffrn_reflns_limit_h_max 10
_diffrn_reflns_limit_h_min -10
_diffrn_reflns_limit_k_max 5
_diffrn_reflns_limit_k_min -3
_diffrn_reflns_limit_l_max 38
_diffrn_reflns_limit_l_min -38
_diffrn_reflns_number 6611
_diffrn_reflns_theta_full 28.00
_diffrn_reflns_theta_max 28.00
_diffrn_reflns_theta_min 1.41
_exptl_absorpt_coefficient_mu 0.100
_exptl_absorpt_correction_T_max 0.990
_exptl_absorpt_correction_T_min 0.973
_exptl_absorpt_correction_type multi-scan
_exptl_absorpt_process_details 'SADABS; BRUKER, 2008'
_exptl_crystal_colour 'light yellow'
_exptl_crystal_density_diffrn 1.472
_exptl_crystal_density_method 'not measured'
_exptl_crystal_description needle
_exptl_crystal_F_000 464.0
_exptl_crystal_size_max 0.59
_exptl_crystal_size_mid 0.18
_exptl_crystal_size_min 0.081
_refine_diff_density_max 0.277
_refine_diff_density_min -0.278
_refine_diff_density_rms 0.073
_refine_ls_extinction_coef 0.013(3)
_refine_ls_extinction_expression Fc^*^=kFc[1+0.001xFc^2^\l^3^/sin(2\q)]^-1/4^
_refine_ls_extinction_method SHELXL
_refine_ls_goodness_of_fit_ref 0.965
_refine_ls_hydrogen_treatment constr
_refine_ls_matrix_type full
_refine_ls_number_parameters 156
_refine_ls_number_reflns 2422
_refine_ls_number_restraints 0
_refine_ls_restrained_S_all 0.965
_refine_ls_R_factor_all 0.1389
_refine_ls_R_factor_gt 0.0625
_refine_ls_shift/su_max 0.000
_refine_ls_shift/su_mean 0.000
_refine_ls_structure_factor_coef Fsqd
_refine_ls_weighting_details 'calc w=1/[\s^2^(Fo^2^)+(0.0766P)^2^+0.0000P] where P=(Fo^2^+2Fc^2^)/3'
_refine_ls_weighting_scheme calc
_refine_ls_wR_factor_gt 0.1381
_refine_ls_wR_factor_ref 0.1758
_reflns_number_gt 1177
_reflns_number_total 2422
_reflns_threshold_expression >2sigma(I)
_cod_data_source_file ja6b05118_si_008.cif
_cod_data_source_block 1c
_cod_depositor_comments
;
The following automatic conversions were performed:

data item '_symmetry_cell_setting' value 'Monoclinic' was changed to
'monoclinic' in accordance with the
/home/saulius/struct/COD-crude-data/automatic-downloads/DataCite-retrospective/ACS/depositions/lib/dictionaries/cif_core.dic
dictionary named 'cif_core.dic' version 2.4.2 last updated on
2011-04-26.

Automatic conversion script
Id: cif_fix_values 6909 2019-04-08 15:41:33Z antanas 
;
_cod_original_cell_volume 1007.4(5)
_cod_original_sg_symbol_H-M 'P2(1)/c  '
_cod_database_code 4130605

loop_
_symmetry_equiv_pos_as_xyz
'x, y, z'
'-x, y+1/2, -z+1/2'
'-x, -y, -z'
'x, -y-1/2, z-1/2'

loop_
_atom_site_label
_atom_site_type_symbol
_atom_site_fract_x
_atom_site_fract_y
_atom_site_fract_z
_atom_site_U_iso_or_equiv
_atom_site_adp_type
_atom_site_occupancy
_atom_site_symmetry_multiplicity
_atom_site_calc_flag
_atom_site_refinement_flags
C1 C 0.6369(3) 0.0373(7) 0.10313(10) 0.0191(7) Uani 1 1 d .
C2 C 0.5247(3) -0.0615(7) 0.06354(9) 0.0173(6) Uani 1 1 d .
C3 C 0.5533(3) 0.0494(7) 0.01875(9) 0.0176(7) Uani 1 1 d .
C4 C 0.6826(3) 0.2581(7) 0.01051(10) 0.0179(7) Uani 1 1 d .
C5 C 0.7951(4) 0.3622(7) 0.04961(10) 0.0203(7) Uani 1 1 d .
C6 C 0.7084(3) 0.3646(7) -0.03335(10) 0.0209(7) Uani 1 1 d .
H6 H 0.7945 0.5027 -0.0384 0.025 Uiso 1 1 calc R
C7 C 0.6041(3) 0.2640(7) -0.07066(10) 0.0217(7) Uani 1 1 d .
H7 H 0.6223 0.3350 -0.1003 0.026 Uiso 1 1 calc R
C8 C 0.9039(4) 0.2738(7) 0.12788(10) 0.0210(7) Uani 1 1 d .
C9 C 1.0592(3) 0.1468(7) 0.12134(10) 0.0224(7) Uani 1 1 d .
H9 H 1.0765 0.0213 0.0959 0.027 Uiso 1 1 calc R
C10 C 1.1892(4) 0.2089(7) 0.15321(10) 0.0242(7) Uani 1 1 d .
H10 H 1.2938 0.1252 0.1487 0.029 Uiso 1 1 calc R
C11 C 1.1660(4) 0.3922(7) 0.19141(10) 0.0226(7) Uani 1 1 d .
C12 C 1.0076(4) 0.5103(7) 0.19790(10) 0.0251(7) Uani 1 1 d .
H12 H 0.9891 0.6299 0.2238 0.030 Uiso 1 1 calc R
C13 C 0.8765(4) 0.4527(7) 0.16634(10) 0.0242(8) Uani 1 1 d .
H13 H 0.7714 0.5337 0.1710 0.029 Uiso 1 1 calc R
C14 C 1.3111(4) 0.4672(8) 0.22482(11) 0.0337(9) Uani 1 1 d .
H14A H 1.3887 0.2983 0.2256 0.051 Uiso 1 1 calc R
H14B H 1.2705 0.4993 0.2551 0.051 Uiso 1 1 calc R
H14C H 1.3657 0.6514 0.2148 0.051 Uiso 1 1 calc R
N1 N 0.7733(3) 0.2203(6) 0.09256(8) 0.0203(6) Uani 1 1 d .
O1 O 0.6106(2) -0.0375(5) 0.14247(7) 0.0256(6) Uani 1 1 d .
O2 O 0.8983(2) 0.5628(5) 0.04549(7) 0.0253(6) Uani 1 1 d .

loop_
_atom_site_aniso_label
_atom_site_aniso_U_11
_atom_site_aniso_U_22
_atom_site_aniso_U_33
_atom_site_aniso_U_23
_atom_site_aniso_U_13
_atom_site_aniso_U_12
C1 0.0164(15) 0.0210(18) 0.0196(15) -0.0002(12) -0.0033(12) 0.0032(13)
C2 0.0127(14) 0.0203(18) 0.0185(14) -0.0025(12) -0.0031(11) 0.0029(12)
C3 0.0148(14) 0.0164(17) 0.0211(15) -0.0017(12) -0.0038(11) 0.0057(12)
C4 0.0136(14) 0.0183(18) 0.0213(15) -0.0030(12) -0.0046(11) 0.0018(12)
C5 0.0168(14) 0.0226(19) 0.0212(15) -0.0028(13) -0.0035(12) 0.0008(14)
C6 0.0166(15) 0.0212(18) 0.0245(16) 0.0001(13) -0.0033(12) -0.0011(13)
C7 0.0200(16) 0.0260(19) 0.0187(15) -0.0003(13) -0.0040(12) 0.0062(13)
C8 0.0190(15) 0.0232(19) 0.0202(15) 0.0012(13) -0.0076(12) -0.0029(13)
C9 0.0202(15) 0.026(2) 0.0204(15) -0.0022(13) -0.0018(12) -0.0001(14)
C10 0.0161(15) 0.031(2) 0.0248(16) 0.0026(14) -0.0045(12) 0.0018(13)
C11 0.0212(16) 0.0247(19) 0.0214(15) 0.0038(13) -0.0063(12) -0.0040(14)
C12 0.0260(17) 0.0272(19) 0.0213(15) -0.0029(13) -0.0067(13) 0.0004(14)
C13 0.0234(17) 0.029(2) 0.0202(15) -0.0003(13) -0.0041(12) 0.0023(14)
C14 0.0294(18) 0.038(2) 0.0321(18) -0.0009(16) -0.0151(14) -0.0026(16)
N1 0.0159(12) 0.0249(16) 0.0196(13) -0.0018(10) -0.0069(10) -0.0008(11)
O1 0.0203(11) 0.0357(14) 0.0203(11) 0.0010(10) -0.0048(9) -0.0010(9)
O2 0.0210(11) 0.0276(13) 0.0266(12) 0.0004(9) -0.0061(9) -0.0061(10)

loop_
_atom_type_symbol
_atom_type_description
_atom_type_scat_dispersion_real
_atom_type_scat_dispersion_imag
_atom_type_scat_source
C C 0.0033 0.0016 'International Tables Vol C Tables 4.2.6.8 and 6.1.1.4'
H H 0.0000 0.0000 'International Tables Vol C Tables 4.2.6.8 and 6.1.1.4'
N N 0.0061 0.0033 'International Tables Vol C Tables 4.2.6.8 and 6.1.1.4'
O O 0.0106 0.0060 'International Tables Vol C Tables 4.2.6.8 and 6.1.1.4'

loop_
_geom_angle_atom_site_label_1
_geom_angle_atom_site_label_2
_geom_angle_atom_site_label_3
_geom_angle
_geom_angle_site_symmetry_1
_geom_angle_site_symmetry_3
O1 C1 N1 121.8(3) . .
O1 C1 C2 121.6(3) . .
N1 C1 C2 116.6(2) . .
C7 C2 C3 120.3(3) 3_655 .
C7 C2 C1 120.0(3) 3_655 .
C3 C2 C1 119.6(3) . .
C4 C3 C2 121.6(2) . .
C4 C3 C3 119.3(3) . 3_655
C2 C3 C3 119.1(3) . 3_655
C6 C4 C3 120.9(3) . .
C6 C4 C5 119.5(3) . .
C3 C4 C5 119.6(3) . .
O2 C5 N1 120.8(3) . .
O2 C5 C4 122.6(3) . .
N1 C5 C4 116.7(3) . .
C4 C6 C7 119.9(3) . .
C4 C6 H6 120.1 . .
C7 C6 H6 120.1 . .
C2 C7 C6 120.5(3) 3_655 .
C2 C7 H7 119.7 3_655 .
C6 C7 H7 119.7 . .
C13 C8 C9 120.5(3) . .
C13 C8 N1 121.5(3) . .
C9 C8 N1 118.0(3) . .
C8 C9 C10 119.3(3) . .
C8 C9 H9 120.4 . .
C10 C9 H9 120.4 . .
C11 C10 C9 121.4(3) . .
C11 C10 H10 119.3 . .
C9 C10 H10 119.3 . .
C10 C11 C12 118.2(3) . .
C10 C11 C14 120.6(3) . .
C12 C11 C14 121.2(3) . .
C13 C12 C11 121.2(3) . .
C13 C12 H12 119.4 . .
C11 C12 H12 119.4 . .
C8 C13 C12 119.3(3) . .
C8 C13 H13 120.3 . .
C12 C13 H13 120.3 . .
C11 C14 H14A 109.5 . .
C11 C14 H14B 109.5 . .
H14A C14 H14B 109.5 . .
C11 C14 H14C 109.5 . .
H14A C14 H14C 109.5 . .
H14B C14 H14C 109.5 . .
C1 N1 C5 124.7(2) . .
C1 N1 C8 119.1(2) . .
C5 N1 C8 116.2(2) . .

loop_
_geom_bond_atom_site_label_1
_geom_bond_atom_site_label_2
_geom_bond_distance
_geom_bond_site_symmetry_2
C1 O1 1.213(3) .
C1 N1 1.397(4) .
C1 C2 1.493(4) .
C2 C7 1.378(4) 3_655
C2 C3 1.412(4) .
C3 C4 1.405(4) .
C3 C3 1.422(5) 3_655
C4 C6 1.377(4) .
C4 C5 1.491(4) .
C5 O2 1.210(3) .
C5 N1 1.406(4) .
C6 C7 1.411(4) .
C6 H6 0.9300 .
C7 C2 1.378(4) 3_655
C7 H7 0.9300 .
C8 C13 1.383(4) .
C8 C9 1.384(4) .
C8 N1 1.455(3) .
C9 C10 1.392(4) .
C9 H9 0.9300 .
C10 C11 1.381(4) .
C10 H10 0.9300 .
C11 C12 1.392(4) .
C11 C14 1.520(4) .
C12 C13 1.390(4) .
C12 H12 0.9300 .
C13 H13 0.9300 .
C14 H14A 0.9600 .
C14 H14B 0.9600 .
C14 H14C 0.9600 .
